data_7052741
loop_
_publ_author_name
'Buffet, Jean-Charles'
'Davin, Julien P.'
'Spaniol, Thomas P.'
'Okuda, Jun'

_publ_section_title
;
 Alkaline earth metal amide complexes containing a cyclen-derived
 (NNNN) macrocyclic ligand: synthesis, structure, and ring-opening
 polymerization activity towards lactide monomers
;
_journal_issue 10
_journal_name_full 'New Journal of Chemistry'
_journal_page_first 2253
_journal_paper_doi 10.1039/c1nj20259f
_journal_volume 35
_journal_year 2011
_chemical_formula_moiety 'C17 H43 Mg N5 Si2'
_chemical_formula_sum 'C17 H43 Mg N5 Si2'
_chemical_formula_weight 398.05
_chemical_name_systematic
;
 ?
;
_space_group_IT_number 14
_space_group_name_Hall '-P 2yn'
_symmetry_cell_setting monoclinic
_symmetry_space_group_name_Hall '-P 2yn'
_symmetry_space_group_name_H-M 'P 1 21/n 1'
_atom_sites_solution_hydrogens geom
_atom_sites_solution_primary direct
_atom_sites_solution_secondary difmap
_audit_creation_method SHELXL-97
_cell_angle_alpha 90.00
_cell_angle_beta 98.626(2)
_cell_angle_gamma 90.00
_cell_formula_units_Z 4
_cell_length_a 9.3930(12)
_cell_length_b 15.2074(19)
_cell_length_c 17.202(2)
_cell_measurement_reflns_used 4271
_cell_measurement_temperature 130(2)
_cell_measurement_theta_max 23.86
_cell_measurement_theta_min 2.34
_cell_volume 2429.4(5)
_computing_cell_refinement 'Bruker SMART (2001)'
_computing_data_collection 'Bruker SMART (2001)'
_computing_data_reduction 'Bruker SAINT+ (1999)'
_computing_molecular_graphics 'ORTEP-III (Farrugia, 1999)'
_computing_structure_refinement 'SHELXL-97 (Sheldrick, 1997)'
_computing_structure_solution 'SIR-92 (Altomare 1992)'
_diffrn_ambient_temperature 130(2)
_diffrn_measured_fraction_theta_full 1.000
_diffrn_measured_fraction_theta_max 1.000
_diffrn_measurement_device_type 'APEX Area Detector'
_diffrn_measurement_method 'omega scans'
_diffrn_radiation_monochromator 'multilayer optics'
_diffrn_radiation_source 'INCOATEC microsource'
_diffrn_radiation_type MoK\a
_diffrn_radiation_wavelength 0.71073
_diffrn_reflns_av_R_equivalents 0.0943
_diffrn_reflns_av_sigmaI/netI 0.0681
_diffrn_reflns_limit_h_max 12
_diffrn_reflns_limit_h_min -12
_diffrn_reflns_limit_k_max 20
_diffrn_reflns_limit_k_min -20
_diffrn_reflns_limit_l_max 22
_diffrn_reflns_limit_l_min -22
_diffrn_reflns_number 32793
_diffrn_reflns_theta_full 28.34
_diffrn_reflns_theta_max 28.34
_diffrn_reflns_theta_min 2.34
_exptl_absorpt_coefficient_mu 0.182
_exptl_absorpt_correction_T_max 0.9732
_exptl_absorpt_correction_T_min 0.9559
_exptl_absorpt_correction_type multi-scan
_exptl_absorpt_process_details 'Platon Mulabs'
_exptl_crystal_colour colourless
_exptl_crystal_density_diffrn 1.088
_exptl_crystal_density_method 'not measured'
_exptl_crystal_description block
_exptl_crystal_F_000 880
_exptl_crystal_size_max 0.25
_exptl_crystal_size_mid 0.22
_exptl_crystal_size_min 0.15
_refine_diff_density_max 0.378
_refine_diff_density_min -0.200
_refine_diff_density_rms 0.051
_refine_ls_extinction_method none
_refine_ls_goodness_of_fit_ref 0.955
_refine_ls_hydrogen_treatment constr
_refine_ls_matrix_type full
_refine_ls_number_parameters 235
_refine_ls_number_reflns 6069
_refine_ls_number_restraints 0
_refine_ls_restrained_S_all 0.955
_refine_ls_R_factor_all 0.0624
_refine_ls_R_factor_gt 0.0423
_refine_ls_shift/su_max 0.000
_refine_ls_shift/su_mean 0.000
_refine_ls_structure_factor_coef Fsqd
_refine_ls_weighting_details 'calc w=1/[\s^2^(Fo^2^)+(0.0407P)^2^+0.0000P] where P=(Fo^2^+2Fc^2^)/3'
_refine_ls_weighting_scheme calc
_refine_ls_wR_factor_gt 0.0976
_refine_ls_wR_factor_ref 0.1050
_reflns_number_gt 4374
_reflns_number_total 6069
_reflns_threshold_expression >2sigma(I)
_cod_data_source_file c1nj20259f.txt
_cod_data_source_block 1
_cod_original_sg_symbol_H-M 'P 21/n'
_cod_database_code 7052741

loop_
_symmetry_equiv_pos_as_xyz
'x, y, z'
'-x+1/2, y+1/2, -z+1/2'
'-x, -y, -z'
'x-1/2, -y-1/2, z-1/2'

loop_
_atom_site_label
_atom_site_type_symbol
_atom_site_fract_x
_atom_site_fract_y
_atom_site_fract_z
_atom_site_U_iso_or_equiv
_atom_site_adp_type
_atom_site_occupancy
_atom_site_symmetry_multiplicity
_atom_site_calc_flag
_atom_site_refinement_flags
Si1 Si 0.44742(5) 0.12580(3) 0.37611(3) 0.02266(12) Uani 1 1 d .
Si2 Si 0.35388(5) 0.30894(3) 0.33779(3) 0.02291(12) Uani 1 1 d .
N1 N 0.62640(17) 0.10484(9) 0.17065(8) 0.0334(4) Uani 1 1 d .
N2 N 0.77086(15) 0.24496(10) 0.24391(8) 0.0303(3) Uani 1 1 d .
N3 N 0.54028(14) 0.31823(8) 0.13095(8) 0.0226(3) Uani 1 1 d .
N4 N 0.35744(16) 0.15908(9) 0.11405(8) 0.0302(3) Uani 1 1 d .
N5 N 0.43929(14) 0.21522(8) 0.31621(7) 0.0202(3) Uani 1 1 d .
Mg1 Mg 0.53057(6) 0.20473(3) 0.21582(3) 0.02097(14) Uani 1 1 d .
C1 C 0.7793(2) 0.10034(13) 0.17712(12) 0.0462(6) Uani 1 1 d .
H1A H 0.8104 0.1207 0.1276 0.055 Uiso 1 1 calc R
H1B H 0.8120 0.0389 0.1868 0.055 Uiso 1 1 calc R
C2 C 0.8443(2) 0.15838(13) 0.24477(12) 0.0432(5) Uani 1 1 d .
H2A H 0.8373 0.1282 0.2950 0.052 Uiso 1 1 calc R
H2B H 0.9476 0.1678 0.2417 0.052 Uiso 1 1 calc R
C3 C 0.80252(19) 0.30019(12) 0.17772(10) 0.0332(4) Uani 1 1 d .
H3A H 0.8929 0.2795 0.1607 0.040 Uiso 1 1 calc R
H3B H 0.8175 0.3617 0.1960 0.040 Uiso 1 1 calc R
C4 C 0.68260(18) 0.29772(11) 0.10806(10) 0.0287(4) Uani 1 1 d .
H4A H 0.7038 0.3408 0.0682 0.034 Uiso 1 1 calc R
H4B H 0.6791 0.2385 0.0839 0.034 Uiso 1 1 calc R
C5 C 0.42332(19) 0.30449(11) 0.06423(10) 0.0308(4) Uani 1 1 d .
H5A H 0.4493 0.3343 0.0171 0.037 Uiso 1 1 calc R
H5B H 0.3342 0.3322 0.0768 0.037 Uiso 1 1 calc R
C6 C 0.3937(2) 0.20843(12) 0.04522(10) 0.0342(4) Uani 1 1 d .
H6A H 0.3128 0.2037 0.0014 0.041 Uiso 1 1 calc R
H6B H 0.4797 0.1817 0.0278 0.041 Uiso 1 1 calc R
C7 C 0.3913(2) 0.06457(12) 0.10707(11) 0.0438(5) Uani 1 1 d .
H7A H 0.3401 0.0417 0.0566 0.053 Uiso 1 1 calc R
H7B H 0.3566 0.0317 0.1502 0.053 Uiso 1 1 calc R
C8 C 0.5515(2) 0.04951(12) 0.11056(12) 0.0473(6) Uani 1 1 d .
H8A H 0.5750 -0.0129 0.1227 0.057 Uiso 1 1 calc R
H8B H 0.5811 0.0638 0.0592 0.057 Uiso 1 1 calc R
C9 C 0.8170(2) 0.28960(15) 0.31943(11) 0.0471(5) Uani 1 1 d .
H9A H 0.9217 0.2977 0.3271 0.071 Uiso 1 1 calc R
H9B H 0.7903 0.2537 0.3623 0.071 Uiso 1 1 calc R
H9C H 0.7697 0.3471 0.3191 0.071 Uiso 1 1 calc R
C10 C 0.53802(19) 0.41212(11) 0.15381(11) 0.0325(4) Uani 1 1 d .
H10A H 0.5553 0.4490 0.1094 0.049 Uiso 1 1 calc R
H10B H 0.6134 0.4229 0.1987 0.049 Uiso 1 1 calc R
H10C H 0.4439 0.4266 0.1684 0.049 Uiso 1 1 calc R
C11 C 0.2036(2) 0.16845(14) 0.12015(11) 0.0410(5) Uani 1 1 d .
H11A H 0.1459 0.1395 0.0752 0.061 Uiso 1 1 calc R
H11B H 0.1785 0.2310 0.1203 0.061 Uiso 1 1 calc R
H11C H 0.1840 0.1411 0.1690 0.061 Uiso 1 1 calc R
C12 C 0.5724(2) 0.03795(12) 0.35065(12) 0.0466(6) Uani 1 1 d .
H12A H 0.5518 0.0254 0.2942 0.070 Uiso 1 1 calc R
H12B H 0.5586 -0.0155 0.3804 0.070 Uiso 1 1 calc R
H12C H 0.6722 0.0581 0.3640 0.070 Uiso 1 1 calc R
C13 C 0.2691(2) 0.06948(12) 0.37386(12) 0.0417(5) Uani 1 1 d .
H13A H 0.2002 0.1104 0.3917 0.063 Uiso 1 1 calc R
H13B H 0.2808 0.0181 0.4087 0.063 Uiso 1 1 calc R
H13C H 0.2332 0.0505 0.3200 0.063 Uiso 1 1 calc R
C14 C 0.5171(2) 0.15080(13) 0.48182(10) 0.0410(5) Uani 1 1 d .
H14A H 0.6068 0.1845 0.4851 0.062 Uiso 1 1 calc R
H14B H 0.5356 0.0957 0.5111 0.062 Uiso 1 1 calc R
H14C H 0.4454 0.1853 0.5045 0.062 Uiso 1 1 calc R
C15 C 0.2207(2) 0.34833(12) 0.25305(10) 0.0356(4) Uani 1 1 d .
H15A H 0.2675 0.3521 0.2059 0.053 Uiso 1 1 calc R
H15B H 0.1851 0.4065 0.2652 0.053 Uiso 1 1 calc R
H15C H 0.1400 0.3070 0.2437 0.053 Uiso 1 1 calc R
C16 C 0.4816(2) 0.40135(12) 0.36812(12) 0.0431(5) Uani 1 1 d .
H16A H 0.5514 0.3831 0.4134 0.065 Uiso 1 1 calc R
H16B H 0.4278 0.4525 0.3825 0.065 Uiso 1 1 calc R
H16C H 0.5326 0.4168 0.3243 0.065 Uiso 1 1 calc R
C17 C 0.2434(2) 0.30272(12) 0.42030(11) 0.0369(5) Uani 1 1 d .
H17A H 0.1786 0.2520 0.4122 0.055 Uiso 1 1 calc R
H17B H 0.1866 0.3567 0.4212 0.055 Uiso 1 1 calc R
H17C H 0.3076 0.2963 0.4704 0.055 Uiso 1 1 calc R

loop_
_atom_site_aniso_label
_atom_site_aniso_U_11
_atom_site_aniso_U_22
_atom_site_aniso_U_33
_atom_site_aniso_U_23
_atom_site_aniso_U_13
_atom_site_aniso_U_12
Si1 0.0262(3) 0.0208(2) 0.0207(2) 0.00426(18) 0.00252(19) -0.00029(18)
Si2 0.0276(3) 0.0203(2) 0.0219(2) 0.00105(18) 0.00729(19) 0.00158(19)
N1 0.0466(10) 0.0259(8) 0.0298(8) -0.0006(6) 0.0122(7) 0.0098(7)
N2 0.0243(8) 0.0427(9) 0.0240(8) 0.0033(7) 0.0036(6) 0.0043(7)
N3 0.0233(7) 0.0219(7) 0.0223(7) 0.0011(6) 0.0029(6) 0.0011(6)
N4 0.0412(9) 0.0290(8) 0.0198(7) -0.0011(6) 0.0025(6) -0.0088(7)
N5 0.0255(7) 0.0183(7) 0.0169(7) 0.0018(5) 0.0036(5) 0.0008(5)
Mg1 0.0260(3) 0.0202(3) 0.0167(3) 0.0011(2) 0.0028(2) 0.0027(2)
C1 0.0597(14) 0.0398(12) 0.0438(12) 0.0118(10) 0.0230(11) 0.0274(10)
C2 0.0296(10) 0.0597(14) 0.0420(12) 0.0210(10) 0.0112(9) 0.0190(10)
C3 0.0237(9) 0.0423(11) 0.0348(10) 0.0066(8) 0.0087(8) 0.0022(8)
C4 0.0304(10) 0.0315(10) 0.0259(9) 0.0063(7) 0.0102(7) 0.0017(8)
C5 0.0340(10) 0.0364(10) 0.0206(9) 0.0090(7) -0.0009(7) -0.0004(8)
C6 0.0441(11) 0.0416(11) 0.0153(9) 0.0016(8) -0.0007(8) -0.0082(9)
C7 0.0733(16) 0.0279(10) 0.0305(11) -0.0079(8) 0.0090(10) -0.0142(10)
C8 0.0867(17) 0.0216(10) 0.0377(12) -0.0037(8) 0.0230(11) 0.0051(10)
C9 0.0289(10) 0.0777(16) 0.0321(11) -0.0050(11) -0.0032(9) -0.0071(10)
C10 0.0346(10) 0.0241(9) 0.0398(11) 0.0031(8) 0.0089(8) 0.0007(8)
C11 0.0371(11) 0.0554(13) 0.0282(10) -0.0003(9) -0.0023(8) -0.0172(9)
C12 0.0643(14) 0.0319(11) 0.0491(13) 0.0194(9) 0.0257(11) 0.0196(10)
C13 0.0416(12) 0.0307(11) 0.0514(13) 0.0062(9) 0.0022(10) -0.0115(9)
C14 0.0451(12) 0.0485(12) 0.0263(10) 0.0094(9) -0.0050(9) -0.0002(10)
C15 0.0385(11) 0.0355(10) 0.0339(11) 0.0073(8) 0.0094(8) 0.0128(8)
C16 0.0498(13) 0.0298(10) 0.0524(13) -0.0119(9) 0.0161(10) -0.0061(9)
C17 0.0461(12) 0.0357(11) 0.0327(10) 0.0028(8) 0.0181(9) 0.0087(9)

loop_
_atom_type_symbol
_atom_type_description
_atom_type_scat_dispersion_real
_atom_type_scat_dispersion_imag
_atom_type_scat_source
C C 0.0033 0.0016 'International Tables Vol C Tables 4.2.6.8 and 6.1.1.4'
H H 0.0000 0.0000 'International Tables Vol C Tables 4.2.6.8 and 6.1.1.4'
Mg Mg 0.0486 0.0363 'International Tables Vol C Tables 4.2.6.8 and 6.1.1.4'
N N 0.0061 0.0033 'International Tables Vol C Tables 4.2.6.8 and 6.1.1.4'
Si Si 0.0817 0.0704 'International Tables Vol C Tables 4.2.6.8 and 6.1.1.4'

loop_
_geom_angle_atom_site_label_1
_geom_angle_atom_site_label_2
_geom_angle_atom_site_label_3
_geom_angle
N5 Si1 C12 113.66(8)
N5 Si1 C13 113.17(8)
C12 Si1 C13 104.99(9)
N5 Si1 C14 113.73(8)
C12 Si1 C14 103.37(9)
C13 Si1 C14 107.04(9)
C12 Si1 Mg1 79.87(6)
C13 Si1 Mg1 118.98(7)
C14 Si1 Mg1 131.46(7)
N5 Si2 C16 112.71(8)
N5 Si2 C15 112.31(7)
C16 Si2 C15 107.61(9)
N5 Si2 C17 116.95(7)
C16 Si2 C17 103.33(9)
C15 Si2 C17 102.95(8)
C1 N1 C8 114.07(15)
C1 N1 Mg1 121.16(12)
C8 N1 Mg1 122.01(13)
C9 N2 C3 110.52(15)
C9 N2 C2 108.97(15)
C3 N2 C2 111.34(14)
C9 N2 Mg1 117.00(11)
C3 N2 Mg1 106.92(10)
C2 N2 Mg1 101.80(11)
C5 N3 C10 107.65(13)
C5 N3 C4 111.01(13)
C10 N3 C4 108.82(13)
C5 N3 Mg1 107.13(9)
C10 N3 Mg1 123.92(10)
C4 N3 Mg1 97.79(9)
C11 N4 C7 108.96(15)
C11 N4 C6 110.69(14)
C7 N4 C6 110.39(14)
C11 N4 Mg1 120.27(11)
C7 N4 Mg1 102.58(11)
C6 N4 Mg1 103.47(10)
Si1 N5 Si2 121.11(8)
Si1 N5 Mg1 117.55(7)
Si2 N5 Mg1 121.32(7)
N1 Mg1 N5 131.51(6)
N1 Mg1 N3 105.43(6)
N5 Mg1 N3 123.07(5)
N1 Mg1 N4 77.42(6)
N5 Mg1 N4 109.06(6)
N3 Mg1 N4 80.38(5)
N1 Mg1 N2 78.40(6)
N5 Mg1 N2 108.76(6)
N3 Mg1 N2 78.56(5)
N4 Mg1 N2 142.17(6)
N1 Mg1 Si1 103.49(5)
N5 Mg1 Si1 28.03(4)
N3 Mg1 Si1 151.03(4)
N4 Mg1 Si1 107.72(4)
N2 Mg1 Si1 105.93(4)
N1 C1 C2 108.50(15)
N1 C1 H1A 110.0
C2 C1 H1A 110.0
N1 C1 H1B 110.0
C2 C1 H1B 110.0
H1A C1 H1B 108.4
N2 C2 C1 112.08(15)
N2 C2 H2A 109.2
C1 C2 H2A 109.2
N2 C2 H2B 109.2
C1 C2 H2B 109.2
H2A C2 H2B 107.9
N2 C3 C4 112.49(14)
N2 C3 H3A 109.1
C4 C3 H3A 109.1
N2 C3 H3B 109.1
C4 C3 H3B 109.1
H3A C3 H3B 107.8
N3 C4 C3 112.17(13)
N3 C4 H4A 109.2
C3 C4 H4A 109.2
N3 C4 H4B 109.2
C3 C4 H4B 109.2
H4A C4 H4B 107.9
N3 C5 C6 113.25(13)
N3 C5 H5A 108.9
C6 C5 H5A 108.9
N3 C5 H5B 108.9
C6 C5 H5B 108.9
H5A C5 H5B 107.7
N4 C6 C5 111.86(14)
N4 C6 H6A 109.2
C5 C6 H6A 109.2
N4 C6 H6B 109.2
C5 C6 H6B 109.2
H6A C6 H6B 107.9
N4 C7 C8 111.57(15)
N4 C7 H7A 109.3
C8 C7 H7A 109.3
N4 C7 H7B 109.3
C8 C7 H7B 109.3
H7A C7 H7B 108.0
N1 C8 C7 108.49(15)
N1 C8 H8A 110.0
C7 C8 H8A 110.0
N1 C8 H8B 110.0
C7 C8 H8B 110.0
H8A C8 H8B 108.4
N2 C9 H9A 109.5
N2 C9 H9B 109.5
H9A C9 H9B 109.5
N2 C9 H9C 109.5
H9A C9 H9C 109.5
H9B C9 H9C 109.5
N3 C10 H10A 109.5
N3 C10 H10B 109.5
H10A C10 H10B 109.5
N3 C10 H10C 109.5
H10A C10 H10C 109.5
H10B C10 H10C 109.5
N4 C11 H11A 109.5
N4 C11 H11B 109.5
H11A C11 H11B 109.5
N4 C11 H11C 109.5
H11A C11 H11C 109.5
H11B C11 H11C 109.5
Si1 C12 H12A 109.5
Si1 C12 H12B 109.5
H12A C12 H12B 109.5
Si1 C12 H12C 109.5
H12A C12 H12C 109.5
H12B C12 H12C 109.5
Si1 C13 H13A 109.5
Si1 C13 H13B 109.5
H13A C13 H13B 109.5
Si1 C13 H13C 109.5
H13A C13 H13C 109.5
H13B C13 H13C 109.5
Si1 C14 H14A 109.5
Si1 C14 H14B 109.5
H14A C14 H14B 109.5
Si1 C14 H14C 109.5
H14A C14 H14C 109.5
H14B C14 H14C 109.5
Si2 C15 H15A 109.5
Si2 C15 H15B 109.5
H15A C15 H15B 109.5
Si2 C15 H15C 109.5
H15A C15 H15C 109.5
H15B C15 H15C 109.5
Si2 C16 H16A 109.5
Si2 C16 H16B 109.5
H16A C16 H16B 109.5
Si2 C16 H16C 109.5
H16A C16 H16C 109.5
H16B C16 H16C 109.5
Si2 C17 H17A 109.5
Si2 C17 H17B 109.5
H17A C17 H17B 109.5
Si2 C17 H17C 109.5
H17A C17 H17C 109.5
H17B C17 H17C 109.5

loop_
_geom_bond_atom_site_label_1
_geom_bond_atom_site_label_2
_geom_bond_distance
Si1 N5 1.7009(13)
Si1 C12 1.8734(18)
Si1 C13 1.8765(18)
Si1 C14 1.8769(18)
Si1 Mg1 3.2093(7)
Si2 N5 1.7036(13)
Si2 C16 1.8706(19)
Si2 C15 1.8711(18)
Si2 C17 1.8817(18)
N1 C1 1.426(2)
N1 C8 1.433(2)
N1 Mg1 1.9828(15)
N2 C9 1.472(2)
N2 C3 1.480(2)
N2 C2 1.486(2)
N2 Mg1 2.3183(15)
N3 C5 1.480(2)
N3 C10 1.482(2)
N3 C4 1.482(2)
N3 Mg1 2.2713(14)
N4 C11 1.471(2)
N4 C7 1.481(2)
N4 C6 1.484(2)
N4 Mg1 2.3103(15)
N5 Mg1 2.0462(14)
C1 C2 1.514(3)
C1 H1A 0.9900
C1 H1B 0.9900
C2 H2A 0.9900
C2 H2B 0.9900
C3 C4 1.517(2)
C3 H3A 0.9900
C3 H3B 0.9900
C4 H4A 0.9900
C4 H4B 0.9900
C5 C6 1.514(2)
C5 H5A 0.9900
C5 H5B 0.9900
C6 H6A 0.9900
C6 H6B 0.9900
C7 C8 1.515(3)
C7 H7A 0.9900
C7 H7B 0.9900
C8 H8A 0.9900
C8 H8B 0.9900
C9 H9A 0.9800
C9 H9B 0.9800
C9 H9C 0.9800
C10 H10A 0.9800
C10 H10B 0.9800
C10 H10C 0.9800
C11 H11A 0.9800
C11 H11B 0.9800
C11 H11C 0.9800
C12 H12A 0.9800
C12 H12B 0.9800
C12 H12C 0.9800
C13 H13A 0.9800
C13 H13B 0.9800
C13 H13C 0.9800
C14 H14A 0.9800
C14 H14B 0.9800
C14 H14C 0.9800
C15 H15A 0.9800
C15 H15B 0.9800
C15 H15C 0.9800
C16 H16A 0.9800
C16 H16B 0.9800
C16 H16C 0.9800
C17 H17A 0.9800
C17 H17B 0.9800
C17 H17C 0.9800

loop_
_geom_torsion_atom_site_label_1
_geom_torsion_atom_site_label_2
_geom_torsion_atom_site_label_3
_geom_torsion_atom_site_label_4
_geom_torsion
C12 Si1 N5 Si2 -170.04(10)
C13 Si1 N5 Si2 70.32(11)
C14 Si1 N5 Si2 -52.12(12)
Mg1 Si1 N5 Si2 178.23(14)
C12 Si1 N5 Mg1 11.73(12)
C13 Si1 N5 Mg1 -107.92(10)
C14 Si1 N5 Mg1 129.65(9)
C16 Si2 N5 Si1 109.50(10)
C15 Si2 N5 Si1 -128.76(9)
C17 Si2 N5 Si1 -10.05(13)
C16 Si2 N5 Mg1 -72.33(11)
C15 Si2 N5 Mg1 49.41(11)
C17 Si2 N5 Mg1 168.12(9)
C1 N1 Mg1 N5 -102.60(15)
C8 N1 Mg1 N5 97.32(15)
C1 N1 Mg1 N3 76.81(14)
C8 N1 Mg1 N3 -83.27(14)
C1 N1 Mg1 N4 152.97(14)
C8 N1 Mg1 N4 -7.11(14)
C1 N1 Mg1 N2 2.27(13)
C8 N1 Mg1 N2 -157.81(15)
C1 N1 Mg1 Si1 -101.54(13)
C8 N1 Mg1 Si1 98.38(14)
Si1 N5 Mg1 N1 2.19(12)
Si2 N5 Mg1 N1 -176.04(8)
Si1 N5 Mg1 N3 -177.13(6)
Si2 N5 Mg1 N3 4.64(11)
Si1 N5 Mg1 N4 92.07(8)
Si2 N5 Mg1 N4 -86.16(9)
Si1 N5 Mg1 N2 -88.78(8)
Si2 N5 Mg1 N2 92.99(9)
Si2 N5 Mg1 Si1 -178.23(14)
C5 N3 Mg1 N1 79.84(11)
C10 N3 Mg1 N1 -154.03(12)
C4 N3 Mg1 N1 -35.05(11)
C5 N3 Mg1 N5 -100.69(11)
C10 N3 Mg1 N5 25.45(14)
C4 N3 Mg1 N5 144.42(9)
C5 N3 Mg1 N4 5.86(10)
C10 N3 Mg1 N4 131.99(13)
C4 N3 Mg1 N4 -109.03(10)
C5 N3 Mg1 N2 154.25(11)
C10 N3 Mg1 N2 -79.62(12)
C4 N3 Mg1 N2 39.36(9)
C5 N3 Mg1 Si1 -103.47(11)
C10 N3 Mg1 Si1 22.66(17)
C4 N3 Mg1 Si1 141.64(9)
C11 N4 Mg1 N1 148.72(14)
C7 N4 Mg1 N1 27.68(11)
C6 N4 Mg1 N1 -87.19(12)
C11 N4 Mg1 N5 18.83(14)
C7 N4 Mg1 N5 -102.21(11)
C6 N4 Mg1 N5 142.92(11)
C11 N4 Mg1 N3 -102.96(13)
C7 N4 Mg1 N3 135.99(11)
C6 N4 Mg1 N3 21.12(11)
C11 N4 Mg1 N2 -159.85(12)
C7 N4 Mg1 N2 79.10(14)
C6 N4 Mg1 N2 -35.77(16)
C11 N4 Mg1 Si1 48.37(13)
C7 N4 Mg1 Si1 -72.67(11)
C6 N4 Mg1 Si1 172.46(10)
C9 N2 Mg1 N1 -143.28(14)
C3 N2 Mg1 N1 92.23(11)
C2 N2 Mg1 N1 -24.65(11)
C9 N2 Mg1 N5 -13.13(15)
C3 N2 Mg1 N5 -137.62(11)
C2 N2 Mg1 N5 105.50(11)
C9 N2 Mg1 N3 108.15(14)
C3 N2 Mg1 N3 -16.34(11)
C2 N2 Mg1 N3 -133.22(11)
C9 N2 Mg1 N4 165.56(13)
C3 N2 Mg1 N4 41.07(16)
C2 N2 Mg1 N4 -75.81(14)
C9 N2 Mg1 Si1 -42.37(14)
C3 N2 Mg1 Si1 -166.86(10)
C2 N2 Mg1 Si1 76.25(10)
N5 Si1 Mg1 N1 -178.31(10)
C12 Si1 Mg1 N1 12.59(9)
C13 Si1 Mg1 N1 -89.02(9)
C14 Si1 Mg1 N1 111.53(10)
C12 Si1 Mg1 N5 -169.10(11)
C13 Si1 Mg1 N5 89.29(11)
C14 Si1 Mg1 N5 -70.15(11)
N5 Si1 Mg1 N3 4.97(11)
C12 Si1 Mg1 N3 -164.13(11)
C13 Si1 Mg1 N3 94.26(11)
C14 Si1 Mg1 N3 -65.19(12)
N5 Si1 Mg1 N4 -97.43(9)
C12 Si1 Mg1 N4 93.47(8)
C13 Si1 Mg1 N4 -8.14(9)
C14 Si1 Mg1 N4 -167.59(9)
N5 Si1 Mg1 N2 100.12(9)
C12 Si1 Mg1 N2 -68.98(8)
C13 Si1 Mg1 N2 -170.59(8)
C14 Si1 Mg1 N2 29.97(10)
C8 N1 C1 C2 -177.44(15)
Mg1 N1 C1 C2 21.0(2)
C9 N2 C2 C1 167.67(16)
C3 N2 C2 C1 -70.17(19)
Mg1 N2 C2 C1 43.46(16)
N1 C1 C2 N2 -44.8(2)
C9 N2 C3 C4 -139.68(16)
C2 N2 C3 C4 99.06(17)
Mg1 N2 C3 C4 -11.32(17)
C5 N3 C4 C3 -172.88(13)
C10 N3 C4 C3 68.82(17)
Mg1 N3 C4 C3 -61.10(14)
N2 C3 C4 N3 52.37(19)
C10 N3 C5 C6 -168.52(14)
C4 N3 C5 C6 72.48(17)
Mg1 N3 C5 C6 -33.21(16)
C11 N4 C6 C5 84.05(18)
C7 N4 C6 C5 -155.22(16)
Mg1 N4 C6 C5 -46.07(16)
N3 C5 C6 N4 57.2(2)
C11 N4 C7 C8 -173.05(15)
C6 N4 C7 C8 65.20(19)
Mg1 N4 C7 C8 -44.53(16)
C1 N1 C8 C7 -176.81(15)
Mg1 N1 C8 C7 -15.4(2)
N4 C7 C8 N1 41.8(2)
